data_1518731
loop_
_publ_author_name
'Roth, Torsten'
'Vasilenko, Vladislav'
'Benson, Callum G. M.'
'Wadepohl, Hubert'
'Wright, Dominic S.'
'Gade, Lutz H.'

_publ_section_title
;
 Extending N-heterocyclic carbene ligands into the third dimension: a new
 type of hybrid phosphazane/NHC system
;
_journal_issue 4
_journal_name_full 'Chem. Sci.'
_journal_page_first 2506
_journal_paper_doi 10.1039/C4SC03966A
_journal_volume 6
_journal_year 2015
_chemical_formula_moiety 'C53 H56 Au2 Cl3 Ir N4 P2'
_chemical_formula_sum 'C55.5 H62 Au2 Cl3 Ir N4 P2'
_chemical_formula_weight 1539.51
_chemical_properties_physical air-sensitive
_space_group_crystal_system monoclinic
_space_group_IT_number 14
_space_group_name_Hall '-P 2ybc'
_space_group_name_H-M_alt 'P 1 21/c 1'
_symmetry_cell_setting monoclinic
_symmetry_Int_Tables_number 14
_symmetry_space_group_name_Hall '-P 2ybc'
_symmetry_space_group_name_H-M 'P 1 21/c 1'
_atom_sites_solution_hydrogens geom
_atom_sites_solution_primary iterative
_atom_sites_solution_secondary difmap
_audit_block_code ga_tro117
_audit_creation_date
;
'Mon Dec 01 10:42:56 2014'
;
_audit_creation_method
;
Olex2 1.2
(compiled 2014.11.28 svn.r3107 for OlexSys, GUI svn.r4957)
;
_audit_update_record
;
2014-12-19 deposited with the CCDC.
2015-02-13 downloaded from the CCDC.
;
_cell_angle_alpha 90
_cell_angle_beta 99.5872(7)
_cell_angle_gamma 90
_cell_formula_units_Z 4
_cell_length_a 12.88426(10)
_cell_length_b 13.46559(9)
_cell_length_c 30.9781(2)
_cell_measurement_reflns_used 113200
_cell_measurement_temperature 120(1)
_cell_measurement_theta_max 32.0200
_cell_measurement_theta_min 3.5740
_cell_volume 5299.46(7)
_computing_cell_refinement
;
CrysAlisPro, Agilent Technologies,
Version 1.171.37.35 (release 13-08-2014 CrysAlis171 .NET)
(compiled Aug 13 2014,18:06:01)
;
_computing_data_collection
;
CrysAlisPro, Agilent Technologies,
Version 1.171.37.35 (release 13-08-2014 CrysAlis171 .NET)
(compiled Aug 13 2014,18:06:01)
;
_computing_data_reduction
;
CrysAlisPro, Agilent Technologies,
Version 1.171.37.35 (release 13-08-2014 CrysAlis171 .NET)
(compiled Aug 13 2014,18:06:01)
;
_computing_molecular_graphics 'Olex2 (Dolomanov et al., 2009)'
_computing_publication_material 'encif (Wadepohl, 2009-14); encifer 1.5 (CCDC, 2014)'
_computing_structure_refinement 'ShelXL (Sheldrick, 2008)'
_computing_structure_solution 'SUPERFLIP (Palatinus, 2007-2009)'
_diffrn_ambient_environment 'perfluoro polyether oil / N~2~'
_diffrn_ambient_temperature 120(1)
_diffrn_detector 'CCD plate'
_diffrn_detector_area_resol_mean 7.9621
_diffrn_detector_type Eos
_diffrn_measured_fraction_theta_full 0.998
_diffrn_measured_fraction_theta_max 0.980
_diffrn_measurement_details
;
  1 omega  -36.00   68.00   0.5000   20.0000
omega____ theta____ kappa____ phi______ frames
    -       30.7316  -80.0000  -65.2109 208

  2 omega   -6.00   19.00   0.5000   20.0000
omega____ theta____ kappa____ phi______ frames
    -       30.7316   79.0000  -68.2498 50

  3 omega   -6.00   19.00   0.5000   20.0000
omega____ theta____ kappa____ phi______ frames
    -       30.7316   79.0000  -22.6609 50

  4 omega  -43.00   66.00   0.5000   20.0000
omega____ theta____ kappa____ phi______ frames
    -       30.7316  -80.0000 -135.7914 218

  5 omega  -41.00   -1.00   0.5000   20.0000
omega____ theta____ kappa____ phi______ frames
    -       30.7316  -57.0000   60.0000 80

  6 omega  -43.00    1.00   0.5000   20.0000
omega____ theta____ kappa____ phi______ frames
    -       30.7316  -77.0000    0.0000 88

  7 omega   31.00  103.00   0.5000   20.0000
omega____ theta____ kappa____ phi______ frames
    -       30.7316   57.0000   60.0000 144

  8 omega    5.00  105.00   0.5000   20.0000
omega____ theta____ kappa____ phi______ frames
    -       30.7316   77.0000 -180.0000 200

  9 omega  -27.00   61.00   0.5000   20.0000
omega____ theta____ kappa____ phi______ frames
    -       30.7316  -77.0000  120.0000 176

 10 omega    4.00  103.00   0.5000   20.0000
omega____ theta____ kappa____ phi______ frames
    -       30.7316   57.0000  -90.0000 198

 11 omega   -6.00   20.00   0.5000   20.0000
omega____ theta____ kappa____ phi______ frames
    -       30.7316   79.0000   -0.4661 52

 12 omega    7.00   76.00   0.5000   20.0000
omega____ theta____ kappa____ phi______ frames
    -       30.7316   38.0000   30.0000 138

 13 omega  -15.00   66.00   0.5000   20.0000
omega____ theta____ kappa____ phi______ frames
    -       30.7316  -77.0000   30.0000 162

 14 omega   -3.00   23.00   0.5000   20.0000
omega____ theta____ kappa____ phi______ frames
    -       30.7316   77.0000  120.0000 52

 15 omega    5.00   31.00   0.5000   20.0000
omega____ theta____ kappa____ phi______ frames
    -       30.7316   77.0000  150.0000 52

 16 omega  -39.00    9.00   0.5000   20.0000
omega____ theta____ kappa____ phi______ frames
    -       30.7316  -80.0000  175.2414 96

 17 omega   36.00   62.00   0.5000   20.0000
omega____ theta____ kappa____ phi______ frames
    -       30.7316  -80.0000  175.2414 52

 18 omega   -3.00   71.00   0.5000   20.0000
omega____ theta____ kappa____ phi______ frames
    -       30.7316   38.0000 -180.0000 148

 19 omega   -7.00   23.00   0.5000   20.0000
omega____ theta____ kappa____ phi______ frames
    -       30.7316   80.0000   50.8130 60

 20 omega   -6.00  107.00   0.5000   20.0000
omega____ theta____ kappa____ phi______ frames
    -       30.7316   38.0000  -60.0000 226

 21 omega    4.00  103.00   0.5000   20.0000
omega____ theta____ kappa____ phi______ frames
    -       30.7316   57.0000  150.0000 198

 22 omega  -43.00   66.00   0.5000   20.0000
omega____ theta____ kappa____ phi______ frames
    -       30.7316  -77.0000   30.0000 218

 23 omega  -42.00   58.00   0.5000   20.0000
omega____ theta____ kappa____ phi______ frames
    -       30.7316  -57.0000 -180.0000 200

 24 omega    4.00  103.00   0.5000   20.0000
omega____ theta____ kappa____ phi______ frames
    -       30.7316   57.0000   30.0000 198

 25 omega  -43.00   66.00   0.5000   20.0000
omega____ theta____ kappa____ phi______ frames
    -       30.7316  -77.0000  150.0000 218

 26 omega    4.00  103.00   0.5000   20.0000
omega____ theta____ kappa____ phi______ frames
    -       30.7316   57.0000 -120.0000 198

 27 omega    4.00  103.00   0.5000   20.0000
omega____ theta____ kappa____ phi______ frames
    -       30.7316   57.0000   90.0000 198

 28 omega   -6.00   25.00   0.5000   20.0000
omega____ theta____ kappa____ phi______ frames
    -       30.7316   79.0000  -22.6609 62

 29 omega  -45.00   67.00   0.5000   20.0000
omega____ theta____ kappa____ phi______ frames
    -       30.7316  -38.0000 -120.0000 224

 30 omega  -42.00   58.00   0.5000   20.0000
omega____ theta____ kappa____ phi______ frames
    -       30.7316  -57.0000   60.0000 200

 31 omega   -5.00  105.00   0.5000   20.0000
omega____ theta____ kappa____ phi______ frames
    -       30.7316   77.0000 -180.0000 220

 32 omega  -44.00   68.00   0.5000   20.0000
omega____ theta____ kappa____ phi______ frames
    -       30.7316  -80.0000  175.2414 224

 33 omega  -43.00   66.00   0.5000   20.0000
omega____ theta____ kappa____ phi______ frames
    -       30.7316  -77.0000   60.0000 218

 34 omega   -7.00   24.00   0.5000   20.0000
omega____ theta____ kappa____ phi______ frames
    -       30.7316   80.0000   50.8130 62

 35 omega  -44.00   41.00   0.5000   20.0000
omega____ theta____ kappa____ phi______ frames
    -       30.7316  -80.0000 -135.7914 170

;
_diffrn_measurement_device 'four-circle diffractometer'
_diffrn_measurement_device_type 'Agilent SuperNova, Dual, Cu at zero, Eos'
_diffrn_measurement_method '\w scans'
_diffrn_measurement_specimen_support 'polyimid foil'
_diffrn_orient_matrix_UB_11 -0.0069781000
_diffrn_orient_matrix_UB_12 -0.0016027000
_diffrn_orient_matrix_UB_13 -0.0231897000
_diffrn_orient_matrix_UB_21 -0.0460989000
_diffrn_orient_matrix_UB_22 0.0293294000
_diffrn_orient_matrix_UB_23 -0.0011887000
_diffrn_orient_matrix_UB_31 0.0306943000
_diffrn_orient_matrix_UB_32 0.0437331000
_diffrn_orient_matrix_UB_33 -0.0000510000
_diffrn_radiation_monochromator mirror
_diffrn_radiation_probe x-ray
_diffrn_radiation_type 'Mo K\a'
_diffrn_radiation_wavelength 0.71073
_diffrn_reflns_av_R_equivalents 0.0526
_diffrn_reflns_av_unetI/netI 0.0223
_diffrn_reflns_Laue_measured_fraction_full 0.998
_diffrn_reflns_Laue_measured_fraction_max 0.980
_diffrn_reflns_limit_h_max 19
_diffrn_reflns_limit_h_min -19
_diffrn_reflns_limit_k_max 20
_diffrn_reflns_limit_k_min -20
_diffrn_reflns_limit_l_max 46
_diffrn_reflns_limit_l_min -45
_diffrn_reflns_number 315804
_diffrn_reflns_point_group_measured_fraction_full 0.998
_diffrn_reflns_point_group_measured_fraction_max 0.980
_diffrn_reflns_theta_full 25.242
_diffrn_reflns_theta_max 32.168
_diffrn_reflns_theta_min 3.207
_diffrn_source 'microfocus X-Ray tube'
_exptl_absorpt_coefficient_mu 8.281
_exptl_absorpt_correction_T_max 0.780
_exptl_absorpt_correction_T_min 0.268
_exptl_absorpt_correction_type gaussian
_exptl_absorpt_process_details
;
CrysAlisPro, Agilent Technologies,
Version 1.171.37.35 (release 13-08-2014 CrysAlis171 .NET)
(compiled Aug 13 2014,18:06:01)
Numerical absorption correction based on gaussian integration over
            a multifaceted crystal model
Empirical absorption correction using spherical harmonics,
 implemented in SCALE3 ABSPACK scaling algorithm.
;
_exptl_crystal_colour orange
_exptl_crystal_density_diffrn 1.930
_exptl_crystal_description plate
_exptl_crystal_F_000 2956
_exptl_crystal_size_max 0.204
_exptl_crystal_size_mid 0.162
_exptl_crystal_size_min 0.031
_refine_diff_density_max 2.636
_refine_diff_density_min -1.643
_refine_diff_density_rms 0.201
_refine_ls_extinction_method none
_refine_ls_goodness_of_fit_ref 1.333
_refine_ls_hydrogen_treatment constr
_refine_ls_matrix_type full
_refine_ls_number_parameters 592
_refine_ls_number_reflns 18285
_refine_ls_number_restraints 36
_refine_ls_restrained_S_all 1.333
_refine_ls_R_factor_all 0.0414
_refine_ls_R_factor_gt 0.0356
_refine_ls_shift/su_max 0.006
_refine_ls_shift/su_mean 0.000
_refine_ls_structure_factor_coef Fsqd
_refine_ls_weighting_details 'w=1/[\s^2^(Fo^2^)+(0.0220P)^2^+25.0536P] where P=(Fo^2^+2Fc^2^)/3'
_refine_ls_weighting_scheme calc
_refine_ls_wR_factor_gt 0.0829
_refine_ls_wR_factor_ref 0.0843
_reflns_Friedel_coverage 0.000
_reflns_number_gt 16689
_reflns_number_total 18285
_reflns_threshold_expression 'I > 2\s(I)'
_cod_data_source_file c4sc03966a2.cif
_cod_data_source_block ga_tro117_sq
_cod_depositor_comments 'Adding full bibliography for 1518727--1518731.cif.'
_cod_original_sg_symbol_H-M 'P 21/c'
_cod_original_formula_sum 'C55.50 H62 Au2 Cl3 Ir N4 P2'
_cod_database_code 1518731
_audit_block_refno 2282
_audit_block_usercomment 'tr1506 orange plate'
_chemical_oxdiff_formula 'C55 H56 Au2 Cl3 Ir1 P2 N4'
_chemical_oxdiff_usercomment 'tr1506 orange plate'
_shelx_space_group_comment
;
The symmetry employed for this shelxl refinement is uniquely defined
by the following loop, which should always be used as a source of
symmetry information in preference to the above space-group names.
They are only intended as comments.
;
_shelx_estimated_absorpt_t_max 0.491
_shelx_estimated_absorpt_t_min 0.491
_reflns_odcompleteness_completeness 99.76
_reflns_odcompleteness_iscentric 1
_reflns_odcompleteness_theta 26.32
_shelxl_version_number 2014/6
_olex2_refinement_description
;
1. Fixed Uiso
 At 1.2 times of:
  All C(H) groups, All C(H,H) groups
 At 1.5 times of:
  All C(H,H,H) groups
2. Rigid body (RIGU) restrains
 C40, C41, C42, C43, C44, C45
 with sigma for 1-2 distances of 0.002 and sigma for 1-3 distances of 0.002
3.a Ternary CH refined with riding coordinates:
 C20(H20), C33(H33), C46(H46), C47(H47), C50(H50), C51(H51)
3.b Secondary CH2 refined with riding coordinates:
 C48(H48A,H48B), C49(H49A,H49B), C52(H52A,H52B), C53(H53A,H53B)
3.c Aromatic/amide H refined with riding coordinates:
 C4(H4), C6(H6), C13(H13), C15(H15), C22(H22), C23(H23), C24(H24), C25(H25),
 C26(H26), C28(H28), C29(H29), C30(H30), C31(H31), C32(H32), C35(H35), C36(H36),
  C37(H37), C38(H38), C39(H39), C41(H41), C42(H42), C43(H43), C44(H44), C45(H45)
3.d Idealised Me refined as rotating group:
 C8(H8A,H8B,H8C), C9(H9A,H9B,H9C), C10(H10A,H10B,H10C), C17(H17A,H17B,H17C),
 C18(H18A,H18B,H18C), C19(H19A,H19B,H19C)
;
_olex2_submission_special_instructions 'No special instructions were received'
_cell_oxdiff_length_a 12.88538(9)
_cell_oxdiff_length_b 13.46387(9)
_cell_oxdiff_length_c 30.9760(2)
_cell_oxdiff_angle_alpha 89.9987(6)
_cell_oxdiff_angle_beta 99.5503(6)
_cell_oxdiff_angle_gamma 90.0287(5)
_cell_oxdiff_volume 5299.46(6)
_cell_oxdiff_measurement_reflns_used 113200
_platon_squeeze_void_probe_radius 1.20

loop_
_symmetry_equiv_pos_as_xyz
'x, y, z'
'-x, y+1/2, -z+1/2'
'-x, -y, -z'
'x, -y-1/2, z-1/2'

loop_
_atom_site_label
_atom_site_type_symbol
_atom_site_fract_x
_atom_site_fract_y
_atom_site_fract_z
_atom_site_U_iso_or_equiv
_atom_site_adp_type
_atom_site_occupancy
_atom_site_site_symmetry_order
_atom_site_calc_flag
_atom_site_refinement_flags_posn
_atom_site_refinement_flags_adp
Au1 Au 0.82245(2) 0.65738(2) 0.72874(2) 0.01648(4) Uani 1 1 d . .
Au2 Au 0.57737(2) 1.06884(2) 0.67003(2) 0.01880(4) Uani 1 1 d . .
Ir Ir 0.78240(2) 0.81587(2) 0.54040(2) 0.01950(4) Uani 1 1 d . .
Cl1 Cl 0.87144(9) 0.52500(9) 0.77299(4) 0.0303(3) Uani 1 1 d . .
Cl2 Cl 0.47164(12) 1.20371(10) 0.67114(5) 0.0407(3) Uani 1 1 d . .
Cl3 Cl 0.61255(9) 0.74413(10) 0.53562(4) 0.0276(2) Uani 1 1 d . .
P1 P 0.76803(8) 0.78364(8) 0.68677(3) 0.01429(18) Uani 1 1 d . .
P2 P 0.67430(8) 0.93712(8) 0.66568(3) 0.01456(18) Uani 1 1 d . .
N1 N 0.8054(3) 0.7793(2) 0.63605(11) 0.0148(6) Uani 1 1 d . .
N2 N 0.7169(3) 0.9287(3) 0.61559(11) 0.0155(6) Uani 1 1 d . .
N3 N 0.6383(3) 0.8164(2) 0.67333(11) 0.0146(6) Uani 1 1 d . .
N4 N 0.7812(3) 0.9042(3) 0.70202(11) 0.0159(6) Uani 1 1 d . .
C1 C 0.7727(3) 0.8484(3) 0.60325(13) 0.0165(7) Uani 1 1 d . .
C2 C 0.8882(3) 0.7076(3) 0.62969(14) 0.0168(7) Uani 1 1 d . .
C3 C 0.8642(4) 0.6144(3) 0.61036(15) 0.0214(8) Uani 1 1 d . .
C4 C 0.9476(4) 0.5561(3) 0.60157(16) 0.0253(9) Uani 1 1 d . .
H4 H 0.9326 0.4938 0.5875 0.030 Uiso 1 1 calc R .
C5 C 1.0522(4) 0.5858(4) 0.61256(17) 0.0257(9) Uani 1 1 d . .
C6 C 1.0728(4) 0.6741(3) 0.63526(16) 0.0228(9) Uani 1 1 d . .
H6 H 1.1439 0.6935 0.6446 0.027 Uiso 1 1 calc R .
C7 C 0.9931(3) 0.7351(3) 0.64476(14) 0.0181(7) Uani 1 1 d . .
C8 C 0.7543(4) 0.5726(4) 0.6014(2) 0.0309(11) Uani 1 1 d . .
H8A H 0.7494 0.5158 0.6208 0.046 Uiso 1 1 calc GR .
H8B H 0.7379 0.5509 0.5709 0.046 Uiso 1 1 calc GR .
H8C H 0.7040 0.6238 0.6069 0.046 Uiso 1 1 calc GR .
C9 C 1.1415(5) 0.5231(4) 0.6012(2) 0.0399(14) Uani 1 1 d . .
H9A H 1.1254 0.4527 0.6044 0.060 Uiso 1 1 calc GR .
H9B H 1.2068 0.5398 0.6209 0.060 Uiso 1 1 calc GR .
H9C H 1.1502 0.5364 0.5709 0.060 Uiso 1 1 calc GR .
C10 C 1.0208(4) 0.8266(4) 0.67194(16) 0.0240(9) Uani 1 1 d . .
H10A H 0.9838 0.8839 0.6572 0.036 Uiso 1 1 calc GR .
H10B H 1.0969 0.8378 0.6757 0.036 Uiso 1 1 calc GR .
H10C H 0.9998 0.8177 0.7007 0.036 Uiso 1 1 calc GR .
C11 C 0.7104(3) 1.0208(3) 0.58982(13) 0.0172(7) Uani 1 1 d . .
C12 C 0.7998(4) 1.0821(3) 0.59541(15) 0.0220(8) Uani 1 1 d . .
C13 C 0.7939(4) 1.1718(4) 0.57292(16) 0.0286(10) Uani 1 1 d . .
H13 H 0.8539 1.2138 0.5761 0.034 Uiso 1 1 calc R .
C14 C 0.7015(5) 1.2015(4) 0.54572(17) 0.0317(11) Uani 1 1 d . .
C15 C 0.6137(5) 1.1399(4) 0.54191(16) 0.0289(10) Uani 1 1 d . .
H15 H 0.5505 1.1605 0.5238 0.035 Uiso 1 1 calc R .
C16 C 0.6151(4) 1.0490(3) 0.56369(14) 0.0212(8) Uani 1 1 d . .
C17 C 0.9010(4) 1.0541(4) 0.62447(16) 0.0264(10) Uani 1 1 d . .
H17A H 0.8852 1.0237 0.6514 0.040 Uiso 1 1 calc GR .
H17B H 0.9439 1.1137 0.6318 0.040 Uiso 1 1 calc GR .
H17C H 0.9396 1.0067 0.6092 0.040 Uiso 1 1 calc GR .
C18 C 0.6962(7) 1.2993(4) 0.5219(2) 0.0501(18) Uani 1 1 d . .
H18A H 0.7045 1.3538 0.5432 0.075 Uiso 1 1 calc GR .
H18B H 0.6278 1.3054 0.5027 0.075 Uiso 1 1 calc GR .
H18C H 0.7526 1.3025 0.5043 0.075 Uiso 1 1 calc GR .
C19 C 0.5169(4) 0.9876(4) 0.55957(15) 0.0251(9) Uani 1 1 d . .
H19A H 0.5326 0.9192 0.5519 0.038 Uiso 1 1 calc GR .
H19B H 0.4633 1.0154 0.5366 0.038 Uiso 1 1 calc GR .
H19C H 0.4906 0.9879 0.5875 0.038 Uiso 1 1 calc GR .
C20 C 0.5576(3) 0.7557(3) 0.64528(14) 0.0165(7) Uani 1 1 d . .
H20 H 0.5806 0.7458 0.6163 0.020 Uiso 1 1 calc R .
C21 C 0.5489(3) 0.6543(3) 0.66626(16) 0.0197(8) Uani 1 1 d . .
C22 C 0.5662(4) 0.6415(4) 0.71163(16) 0.0236(9) Uani 1 1 d . .
H22 H 0.5845 0.6967 0.7305 0.028 Uiso 1 1 calc R .
C23 C 0.5563(4) 0.5467(4) 0.72914(19) 0.0313(11) Uani 1 1 d . .
H23 H 0.5696 0.5376 0.7600 0.038 Uiso 1 1 calc R .
C24 C 0.5274(5) 0.4664(4) 0.7020(2) 0.0395(14) Uani 1 1 d . .
H24 H 0.5223 0.4022 0.7142 0.047 Uiso 1 1 calc R .
C25 C 0.5058(5) 0.4795(4) 0.6569(2) 0.0419(14) Uani 1 1 d . .
H25 H 0.4834 0.4248 0.6383 0.050 Uiso 1 1 calc R .
C26 C 0.5171(4) 0.5733(4) 0.6389(2) 0.0334(11) Uani 1 1 d . .
H26 H 0.5032 0.5821 0.6081 0.040 Uiso 1 1 calc R .
C27 C 0.4514(3) 0.8087(3) 0.63765(15) 0.0196(8) Uani 1 1 d . .
C28 C 0.3853(4) 0.7944(4) 0.59794(16) 0.0264(9) Uani 1 1 d . .
H28 H 0.4083 0.7544 0.5761 0.032 Uiso 1 1 calc R .
C29 C 0.2862(4) 0.8375(4) 0.58974(19) 0.0336(11) Uani 1 1 d . .
H29 H 0.2407 0.8255 0.5628 0.040 Uiso 1 1 calc R .
C30 C 0.2541(4) 0.8988(4) 0.62135(19) 0.0328(12) Uani 1 1 d . .
H30 H 0.1874 0.9306 0.6155 0.039 Uiso 1 1 calc R .
C31 C 0.3185(4) 0.9135(4) 0.66118(18) 0.0267(9) Uani 1 1 d . .
H31 H 0.2958 0.9543 0.6828 0.032 Uiso 1 1 calc R .
C32 C 0.4174(3) 0.8681(3) 0.66946(16) 0.0216(8) Uani 1 1 d . .
H32 H 0.4618 0.8778 0.6969 0.026 Uiso 1 1 calc R .
C33 C 0.8534(3) 0.9563(3) 0.73772(13) 0.0160(7) Uani 1 1 d . .
H33 H 0.9234 0.9636 0.7281 0.019 Uiso 1 1 calc R .
C34 C 0.8688(3) 0.8926(3) 0.77904(13) 0.0188(8) Uani 1 1 d . .
C35 C 0.9695(4) 0.8866(4) 0.80332(15) 0.0242(9) Uani 1 1 d . .
H35 H 1.0256 0.9229 0.7944 0.029 Uiso 1 1 calc R .
C36 C 0.9883(4) 0.8276(4) 0.84068(17) 0.0328(11) Uani 1 1 d . .
H36 H 1.0575 0.8226 0.8569 0.039 Uiso 1 1 calc R .
C37 C 0.9064(5) 0.7759(4) 0.85430(17) 0.0344(12) Uani 1 1 d . .
H37 H 0.9197 0.7360 0.8799 0.041 Uiso 1 1 calc R .
C38 C 0.8056(5) 0.7823(4) 0.83091(17) 0.0320(11) Uani 1 1 d . .
H38 H 0.7497 0.7471 0.8404 0.038 Uiso 1 1 calc R .
C39 C 0.7862(4) 0.8409(4) 0.79295(15) 0.0235(9) Uani 1 1 d . .
H39 H 0.7170 0.8455 0.7767 0.028 Uiso 1 1 calc R .
C40 C 0.8117(3) 1.0601(3) 0.74443(14) 0.0165(7) Uani 1 1 d . U
C41 C 0.8566(4) 1.1414(3) 0.72645(16) 0.0241(8) Uani 1 1 d . U
H41 H 0.9140 1.1319 0.7112 0.029 Uiso 1 1 calc R .
C42 C 0.8171(4) 1.2372(3) 0.7309(2) 0.0321(11) Uani 1 1 d . U
H42 H 0.8468 1.2921 0.7181 0.039 Uiso 1 1 calc R .
C43 C 0.7356(4) 1.2524(4) 0.75379(17) 0.0281(9) Uani 1 1 d . U
H43 H 0.7087 1.3174 0.7563 0.034 Uiso 1 1 calc R .
C44 C 0.6929(4) 1.1727(4) 0.77308(18) 0.0269(9) Uani 1 1 d . U
H44 H 0.6382 1.1834 0.7897 0.032 Uiso 1 1 calc R .
C45 C 0.7302(4) 1.0765(4) 0.76818(16) 0.0227(8) Uani 1 1 d . U
H45 H 0.6999 1.0220 0.7811 0.027 Uiso 1 1 calc R .
C46 C 0.7569(5) 0.7983(4) 0.46760(15) 0.0338(12) Uani 1 1 d . .
H46 H 0.6825 0.7841 0.4538 0.041 Uiso 1 1 calc R .
C47 C 0.8121(5) 0.7167(4) 0.48746(17) 0.0356(12) Uani 1 1 d . .
H47 H 0.7694 0.6544 0.4853 0.043 Uiso 1 1 calc R .
C48 C 0.9290(6) 0.6982(6) 0.4911(3) 0.059(2) Uani 1 1 d . .
H48A H 0.9453 0.6332 0.5057 0.070 Uiso 1 1 calc R .
H48B H 0.9459 0.6929 0.4612 0.070 Uiso 1 1 calc R .
C49 C 0.9999(5) 0.7746(6) 0.5156(2) 0.0476(16) Uani 1 1 d . .
H49A H 1.0324 0.8139 0.4943 0.057 Uiso 1 1 calc R .
H49B H 1.0573 0.7403 0.5352 0.057 Uiso 1 1 calc R .
C50 C 0.9458(4) 0.8447(4) 0.54253(16) 0.0260(9) Uani 1 1 d . .
H50 H 0.9854 0.8564 0.5727 0.031 Uiso 1 1 calc R .
C51 C 0.8842(4) 0.9285(4) 0.52436(17) 0.0293(10) Uani 1 1 d . .
H51 H 0.8894 0.9865 0.5448 0.035 Uiso 1 1 calc R .
C52 C 0.8595(8) 0.9579(6) 0.4774(2) 0.065(3) Uani 1 1 d . .
H52A H 0.8137 1.0173 0.4751 0.078 Uiso 1 1 calc R .
H52B H 0.9260 0.9775 0.4677 0.078 Uiso 1 1 calc R .
C53 C 0.8079(8) 0.8823(6) 0.4470(2) 0.065(2) Uani 1 1 d . .
H53A H 0.8610 0.8541 0.4308 0.077 Uiso 1 1 calc R .
H53B H 0.7536 0.9154 0.4255 0.077 Uiso 1 1 calc R .

loop_
_atom_site_aniso_label
_atom_site_aniso_U_11
_atom_site_aniso_U_22
_atom_site_aniso_U_33
_atom_site_aniso_U_23
_atom_site_aniso_U_13
_atom_site_aniso_U_12
Au1 0.01532(7) 0.01554(7) 0.01898(7) 0.00442(5) 0.00402(5) 0.00277(5)
Au2 0.01954(7) 0.01513(7) 0.02127(8) 0.00083(5) 0.00211(6) 0.00411(5)
Ir 0.02305(8) 0.02079(8) 0.01457(7) -0.00077(6) 0.00291(6) 0.00054(6)
Cl1 0.0227(5) 0.0286(6) 0.0415(7) 0.0201(5) 0.0113(5) 0.0089(4)
Cl2 0.0420(7) 0.0255(6) 0.0538(9) -0.0005(6) 0.0056(6) 0.0181(5)
Cl3 0.0245(5) 0.0351(6) 0.0215(5) -0.0040(4) -0.0014(4) -0.0041(4)
P1 0.0145(4) 0.0138(4) 0.0142(4) 0.0011(3) 0.0013(3) 0.0006(3)
P2 0.0139(4) 0.0141(4) 0.0153(4) 0.0009(3) 0.0014(3) 0.0012(3)
N1 0.0175(15) 0.0127(14) 0.0139(14) 0.0009(12) 0.0020(12) 0.0006(12)
N2 0.0178(15) 0.0153(15) 0.0132(14) 0.0009(12) 0.0023(12) 0.0001(12)
N3 0.0139(14) 0.0133(14) 0.0158(15) 0.0020(12) -0.0001(12) -0.0015(11)
N4 0.0178(15) 0.0169(15) 0.0118(14) -0.0023(12) -0.0013(12) 0.0011(12)
C1 0.0146(17) 0.0191(18) 0.0149(17) -0.0001(14) -0.0002(13) -0.0027(14)
C2 0.0153(17) 0.0180(18) 0.0167(17) -0.0012(14) 0.0022(14) 0.0012(14)
C3 0.023(2) 0.019(2) 0.021(2) -0.0037(16) 0.0012(16) 0.0006(16)
C4 0.031(2) 0.018(2) 0.027(2) -0.0056(17) 0.0045(18) 0.0033(17)
C5 0.023(2) 0.026(2) 0.029(2) -0.0005(18) 0.0070(18) 0.0057(17)
C6 0.020(2) 0.022(2) 0.027(2) 0.0013(17) 0.0052(16) 0.0013(16)
C7 0.0167(18) 0.0178(18) 0.0199(19) -0.0010(15) 0.0031(15) 0.0001(14)
C8 0.025(2) 0.019(2) 0.047(3) -0.007(2) 0.001(2) -0.0066(17)
C9 0.032(3) 0.032(3) 0.058(4) -0.013(3) 0.015(3) 0.008(2)
C10 0.0180(19) 0.025(2) 0.029(2) -0.0065(18) 0.0031(17) -0.0010(16)
C11 0.024(2) 0.0144(17) 0.0136(17) 0.0023(14) 0.0035(14) -0.0005(14)
C12 0.026(2) 0.0175(19) 0.021(2) 0.0021(16) 0.0000(16) -0.0029(16)
C13 0.042(3) 0.019(2) 0.024(2) 0.0037(17) 0.003(2) -0.0088(19)
C14 0.054(3) 0.016(2) 0.022(2) 0.0037(17) -0.002(2) -0.003(2)
C15 0.043(3) 0.019(2) 0.021(2) 0.0036(17) -0.006(2) 0.0052(19)
C16 0.026(2) 0.0195(19) 0.0160(18) 0.0020(15) -0.0015(16) 0.0025(16)
C17 0.023(2) 0.029(2) 0.025(2) 0.0046(18) -0.0013(17) -0.0070(18)
C18 0.081(5) 0.025(3) 0.038(3) 0.013(2) -0.007(3) -0.007(3)
C19 0.023(2) 0.030(2) 0.020(2) 0.0023(17) -0.0024(16) -0.0007(18)
C20 0.0132(16) 0.0137(17) 0.0221(19) 0.0018(14) 0.0014(14) -0.0007(13)
C21 0.0160(18) 0.0095(16) 0.034(2) 0.0037(16) 0.0056(16) 0.0011(13)
C22 0.0190(19) 0.024(2) 0.029(2) 0.0063(18) 0.0090(17) 0.0024(16)
C23 0.026(2) 0.031(3) 0.039(3) 0.016(2) 0.012(2) 0.0022(19)
C24 0.034(3) 0.024(2) 0.062(4) 0.013(3) 0.014(3) 0.001(2)
C25 0.042(3) 0.022(2) 0.063(4) 0.000(3) 0.012(3) -0.007(2)
C26 0.032(3) 0.023(2) 0.044(3) -0.006(2) 0.003(2) -0.009(2)
C27 0.0145(17) 0.0185(19) 0.026(2) 0.0042(16) 0.0036(15) -0.0028(14)
C28 0.021(2) 0.031(2) 0.026(2) 0.0011(19) -0.0009(17) -0.0032(18)
C29 0.023(2) 0.039(3) 0.035(3) 0.007(2) -0.006(2) -0.004(2)
C30 0.017(2) 0.038(3) 0.044(3) 0.016(2) 0.006(2) 0.0028(19)
C31 0.021(2) 0.026(2) 0.035(3) 0.0069(19) 0.0095(18) 0.0028(17)
C32 0.0186(19) 0.0202(19) 0.027(2) 0.0044(16) 0.0056(16) 0.0000(15)
C33 0.0137(16) 0.0191(18) 0.0154(17) -0.0023(14) 0.0025(13) -0.0003(14)
C34 0.0216(19) 0.0212(19) 0.0140(17) -0.0008(15) 0.0037(15) 0.0023(15)
C35 0.022(2) 0.028(2) 0.021(2) -0.0005(17) 0.0013(16) 0.0046(17)
C36 0.032(3) 0.043(3) 0.021(2) 0.004(2) -0.0013(19) 0.013(2)
C37 0.051(3) 0.033(3) 0.021(2) 0.013(2) 0.012(2) 0.016(2)
C38 0.044(3) 0.028(2) 0.027(2) 0.004(2) 0.018(2) 0.003(2)
C39 0.024(2) 0.026(2) 0.021(2) 0.0016(17) 0.0056(17) 0.0008(17)
C40 0.0139(15) 0.0175(16) 0.0174(16) -0.0031(13) 0.0005(13) -0.0003(12)
C41 0.0243(19) 0.0218(17) 0.028(2) -0.0048(15) 0.0108(17) -0.0042(14)
C42 0.039(2) 0.0070(15) 0.055(3) -0.0032(16) 0.021(2) -0.0019(14)
C43 0.027(2) 0.0229(18) 0.034(2) -0.0062(16) 0.0048(17) 0.0013(15)
C44 0.0209(19) 0.0261(18) 0.035(2) -0.0063(16) 0.0077(17) 0.0005(14)
C45 0.0190(17) 0.0244(18) 0.026(2) -0.0036(15) 0.0073(15) -0.0023(14)
C46 0.050(3) 0.039(3) 0.0123(19) -0.0059(19) 0.005(2) -0.004(2)
C47 0.048(3) 0.036(3) 0.024(2) -0.014(2) 0.008(2) 0.001(2)
C48 0.049(4) 0.064(5) 0.062(5) -0.031(4) 0.006(3) 0.017(3)
C49 0.036(3) 0.059(4) 0.052(4) -0.016(3) 0.020(3) 0.006(3)
C50 0.028(2) 0.030(2) 0.022(2) -0.0008(18) 0.0086(18) -0.0006(19)
C51 0.033(3) 0.031(2) 0.023(2) 0.0072(19) 0.0038(19) -0.003(2)
C52 0.096(6) 0.062(5) 0.031(3) 0.024(3) -0.010(4) -0.037(4)
C53 0.123(8) 0.052(4) 0.021(3) 0.001(3) 0.020(4) -0.024(5)

loop_
_atom_type_symbol
_atom_type_description
_atom_type_scat_dispersion_real
_atom_type_scat_dispersion_imag
_atom_type_scat_source
C C 0.0033 0.0016 'International Tables Vol C Tables 4.2.6.8 and 6.1.1.4'
H H 0.0000 0.0000 'International Tables Vol C Tables 4.2.6.8 and 6.1.1.4'
Au Au -2.0133 8.8022 'International Tables Vol C Tables 4.2.6.8 and 6.1.1.4'
Cl Cl 0.1484 0.1585 'International Tables Vol C Tables 4.2.6.8 and 6.1.1.4'
Ir Ir -1.4442 7.9887 'International Tables Vol C Tables 4.2.6.8 and 6.1.1.4'
N N 0.0061 0.0033 'International Tables Vol C Tables 4.2.6.8 and 6.1.1.4'
P P 0.1023 0.0942 'International Tables Vol C Tables 4.2.6.8 and 6.1.1.4'

loop_
_exptl_crystal_face_index_h
_exptl_crystal_face_index_k
_exptl_crystal_face_index_l
_exptl_crystal_face_perp_dist
_exptl_oxdiff_crystal_face_indexfrac_h
_exptl_oxdiff_crystal_face_indexfrac_k
_exptl_oxdiff_crystal_face_indexfrac_l
_exptl_oxdiff_crystal_face_x
_exptl_oxdiff_crystal_face_y
_exptl_oxdiff_crystal_face_z
8 17 -5 0.0703 8.0000 16.9999 -5.0005 0.0329 0.1357 0.9893
-15 9 -6 0.0868 -14.9999 8.9999 -6.0009 0.2294 0.9626 -0.0665
-16 -9 1 0.0754 -15.9999 -8.9999 0.9999 0.1029 0.4724 -0.8848
-4 -18 6 0.0888 -4.0000 -17.9999 6.0007 -0.0824 -0.3507 -0.9103
17 -5 5 0.0856 16.9999 -5.0000 5.0008 -0.2266 -0.9363 0.3029
0 0 43 0.0177 -0.0001 0.0001 43.0005 -0.9972 -0.0511 -0.0022
0 0 -43 0.0133 0.0001 -0.0001 -43.0005 0.9972 0.0511 0.0022

loop_
_geom_angle_atom_site_label_1
_geom_angle_atom_site_label_2
_geom_angle_atom_site_label_3
_geom_angle
P1 Au1 Cl1 177.39(4)
P2 Au2 Cl2 177.04(5)
C1 Ir Cl3 86.80(12)
C1 Ir C46 166.5(2)
C1 Ir C47 153.9(2)
C1 Ir C50 98.62(17)
C1 Ir C51 102.17(19)
C46 Ir Cl3 85.12(16)
C47 Ir Cl3 88.82(17)
C47 Ir C46 36.7(2)
C50 Ir Cl3 166.35(14)
C50 Ir C46 91.7(2)
C50 Ir C47 80.8(2)
C51 Ir Cl3 151.31(14)
C51 Ir C46 80.3(2)
C51 Ir C47 93.9(2)
C51 Ir C50 39.6(2)
Au1 P1 P2 156.77(6)
N1 P1 Au1 114.01(12)
N1 P1 P2 89.16(12)
N3 P1 Au1 123.31(13)
N3 P1 P2 45.03(12)
N3 P1 N1 101.38(17)
N4 P1 Au1 124.99(13)
N4 P1 P2 43.98(12)
N4 P1 N1 104.91(17)
N4 P1 N3 82.48(17)
Au2 P2 P1 159.68(6)
N2 P2 Au2 112.18(13)
N2 P2 P1 88.14(12)
N3 P2 Au2 126.10(13)
N3 P2 P1 44.83(12)
N3 P2 N2 101.20(17)
N4 P2 Au2 125.70(13)
N4 P2 P1 44.13(12)
N4 P2 N2 103.60(18)
N4 P2 N3 82.43(17)
C1 N1 P1 123.2(3)
C1 N1 C2 118.6(3)
C2 N1 P1 117.6(3)
C1 N2 P2 123.6(3)
C1 N2 C11 119.5(3)
C11 N2 P2 115.6(3)
P1 N3 P2 90.14(17)
C20 N3 P1 124.1(3)
C20 N3 P2 128.2(3)
P2 N4 P1 91.88(17)
C33 N4 P1 132.7(3)
C33 N4 P2 135.1(3)
N1 C1 Ir 119.9(3)
N2 C1 Ir 123.6(3)
N2 C1 N1 115.3(4)
C3 C2 N1 122.0(4)
C3 C2 C7 120.6(4)
C7 C2 N1 117.4(4)
C2 C3 C8 123.1(4)
C4 C3 C2 117.7(4)
C4 C3 C8 119.1(4)
C3 C4 H4 118.8
C5 C4 C3 122.5(4)
C5 C4 H4 118.8
C4 C5 C9 121.7(5)
C6 C5 C4 117.8(4)
C6 C5 C9 120.5(5)
C5 C6 H6 119.0
C7 C6 C5 122.1(4)
C7 C6 H6 119.0
C2 C7 C10 121.9(4)
C6 C7 C2 118.7(4)
C6 C7 C10 119.4(4)
C3 C8 H8A 109.5
C3 C8 H8B 109.5
C3 C8 H8C 109.5
H8A C8 H8B 109.5
H8A C8 H8C 109.5
H8B C8 H8C 109.5
C5 C9 H9A 109.5
C5 C9 H9B 109.5
C5 C9 H9C 109.5
H9A C9 H9B 109.5
H9A C9 H9C 109.5
H9B C9 H9C 109.5
C7 C10 H10A 109.5
C7 C10 H10B 109.5
C7 C10 H10C 109.5
H10A C10 H10B 109.5
H10A C10 H10C 109.5
H10B C10 H10C 109.5
C12 C11 N2 117.3(4)
C12 C11 C16 122.1(4)
C16 C11 N2 120.4(4)
C11 C12 C17 122.5(4)
C13 C12 C11 118.3(4)
C13 C12 C17 119.2(4)
C12 C13 H13 119.3
C12 C13 C14 121.4(5)
C14 C13 H13 119.3
C13 C14 C18 120.7(5)
C15 C14 C13 118.6(4)
C15 C14 C18 120.6(5)
C14 C15 H15 118.8
C14 C15 C16 122.4(5)
C16 C15 H15 118.8
C11 C16 C19 122.9(4)
C15 C16 C11 117.1(4)
C15 C16 C19 120.0(4)
C12 C17 H17A 109.5
C12 C17 H17B 109.5
C12 C17 H17C 109.5
H17A C17 H17B 109.5
H17A C17 H17C 109.5
H17B C17 H17C 109.5
C14 C18 H18A 109.5
C14 C18 H18B 109.5
C14 C18 H18C 109.5
H18A C18 H18B 109.5
H18A C18 H18C 109.5
H18B C18 H18C 109.5
C16 C19 H19A 109.5
C16 C19 H19B 109.5
C16 C19 H19C 109.5
H19A C19 H19B 109.5
H19A C19 H19C 109.5
H19B C19 H19C 109.5
N3 C20 H20 108.4
N3 C20 C21 109.7(3)
N3 C20 C27 110.9(3)
C21 C20 H20 108.4
C21 C20 C27 110.9(3)
C27 C20 H20 108.4
C22 C21 C20 121.9(4)
C22 C21 C26 119.6(4)
C26 C21 C20 118.4(4)
C21 C22 H22 120.3
C21 C22 C23 119.5(5)
C23 C22 H22 120.3
C22 C23 H23 119.6
C24 C23 C22 120.7(5)
C24 C23 H23 119.6
C23 C24 H24 120.0
C23 C24 C25 120.0(5)
C25 C24 H24 120.0
C24 C25 H25 120.0
C24 C25 C26 119.9(6)
C26 C25 H25 120.0
C21 C26 H26 119.9
C25 C26 C21 120.2(6)
C25 C26 H26 119.9
C28 C27 C20 118.3(4)
C28 C27 C32 119.2(4)
C32 C27 C20 122.5(4)
C27 C28 H28 119.5
C29 C28 C27 120.9(5)
C29 C28 H28 119.5
C28 C29 H29 120.3
C28 C29 C30 119.4(5)
C30 C29 H29 120.3
C29 C30 H30 119.8
C31 C30 C29 120.4(5)
C31 C30 H30 119.8
C30 C31 H31 120.2
C30 C31 C32 119.7(5)
C32 C31 H31 120.2
C27 C32 C31 120.3(5)
C27 C32 H32 119.9
C31 C32 H32 119.9
N4 C33 H33 107.9
N4 C33 C34 109.5(3)
N4 C33 C40 109.9(3)
C34 C33 H33 107.9
C40 C33 H33 107.9
C40 C33 C34 113.6(3)
C35 C34 C33 117.8(4)
C35 C34 C39 119.6(4)
C39 C34 C33 122.6(4)
C34 C35 H35 120.0
C34 C35 C36 120.1(5)
C36 C35 H35 120.0
C35 C36 H36 119.9
C37 C36 C35 120.2(5)
C37 C36 H36 119.9
C36 C37 H37 119.8
C38 C37 C36 120.4(5)
C38 C37 H37 119.8
C37 C38 H38 120.1
C37 C38 C39 119.7(5)
C39 C38 H38 120.1
C34 C39 C38 120.0(5)
C34 C39 H39 120.0
C38 C39 H39 120.0
C41 C40 C33 119.1(4)
C45 C40 C33 122.0(4)
C45 C40 C41 118.9(4)
C40 C41 H41 120.0
C40 C41 C42 120.0(4)
C42 C41 H41 120.0
C41 C42 H42 119.7
C43 C42 C41 120.6(5)
C43 C42 H42 119.7
C42 C43 H43 120.0
C42 C43 C44 119.9(5)
C44 C43 H43 120.0
C43 C44 H44 119.9
C43 C44 C45 120.1(5)
C45 C44 H44 119.9
C40 C45 C44 120.4(4)
C40 C45 H45 119.8
C44 C45 H45 119.8
Ir C46 H46 114.8
C47 C46 Ir 70.1(3)
C47 C46 H46 114.8
C47 C46 C53 123.6(7)
C53 C46 Ir 110.3(4)
C53 C46 H46 114.8
Ir C47 H47 113.4
C46 C47 Ir 73.2(3)
C46 C47 H47 113.4
C46 C47 C48 126.3(6)
C48 C47 Ir 109.8(4)
C48 C47 H47 113.4
C47 C48 H48A 108.2
C47 C48 H48B 108.2
H48A C48 H48B 107.4
C49 C48 C47 116.2(5)
C49 C48 H48A 108.2
C49 C48 H48B 108.2
C48 C49 H49A 108.7
C48 C49 H49B 108.7
C48 C49 C50 114.4(5)
H49A C49 H49B 107.6
C50 C49 H49A 108.7
C50 C49 H49B 108.7
Ir C50 H50 113.9
C49 C50 Ir 114.5(4)
C49 C50 H50 113.9
C51 C50 Ir 69.7(3)
C51 C50 C49 123.4(5)
C51 C50 H50 113.9
Ir C51 H51 113.0
C50 C51 Ir 70.7(3)
C50 C51 H51 113.0
C50 C51 C52 127.2(6)
C52 C51 Ir 112.3(4)
C52 C51 H51 113.0
C51 C52 H52A 108.2
C51 C52 H52B 108.2
H52A C52 H52B 107.4
C53 C52 C51 116.3(6)
C53 C52 H52A 108.2
C53 C52 H52B 108.2
C46 C53 H53A 108.4
C46 C53 H53B 108.4
C52 C53 C46 115.7(5)
C52 C53 H53A 108.4
C52 C53 H53B 108.4
H53A C53 H53B 107.4

loop_
_geom_bond_atom_site_label_1
_geom_bond_atom_site_label_2
_geom_bond_distance
Au1 Cl1 2.2730(11)
Au1 P1 2.1839(10)
Au2 Cl2 2.2739(12)
Au2 P2 2.1862(10)
Ir Cl3 2.3741(12)
Ir C1 2.020(4)
Ir C46 2.237(5)
Ir C47 2.198(5)
Ir C50 2.131(5)
Ir C51 2.117(5)
P1 P2 2.4277(14)
P1 N1 1.719(4)
P1 N3 1.712(4)
P1 N4 1.691(4)
P2 N2 1.734(4)
P2 N3 1.718(4)
P2 N4 1.687(4)
N1 C1 1.390(5)
N1 C2 1.476(5)
N2 C1 1.386(5)
N2 C11 1.470(5)
N3 C20 1.484(5)
N4 C33 1.496(5)
C2 C3 1.404(6)
C2 C7 1.404(6)
C3 C4 1.393(6)
C3 C8 1.506(7)
C4 H4 0.9500
C4 C5 1.392(7)
C5 C6 1.385(7)
C5 C9 1.515(7)
C6 H6 0.9500
C6 C7 1.385(6)
C7 C10 1.501(6)
C8 H8A 0.9800
C8 H8B 0.9800
C8 H8C 0.9800
C9 H9A 0.9800
C9 H9B 0.9800
C9 H9C 0.9800
C10 H10A 0.9800
C10 H10B 0.9800
C10 H10C 0.9800
C11 C12 1.404(6)
C11 C16 1.405(6)
C12 C13 1.390(6)
C12 C17 1.503(6)
C13 H13 0.9500
C13 C14 1.397(8)
C14 C15 1.392(8)
C14 C18 1.506(7)
C15 H15 0.9500
C15 C16 1.396(6)
C16 C19 1.499(7)
C17 H17A 0.9800
C17 H17B 0.9800
C17 H17C 0.9800
C18 H18A 0.9800
C18 H18B 0.9800
C18 H18C 0.9800
C19 H19A 0.9800
C19 H19B 0.9800
C19 H19C 0.9800
C20 H20 1.0000
C20 C21 1.525(6)
C20 C27 1.527(6)
C21 C22 1.396(7)
C21 C26 1.399(7)
C22 H22 0.9500
C22 C23 1.401(7)
C23 H23 0.9500
C23 C24 1.382(9)
C24 H24 0.9500
C24 C25 1.390(10)
C25 H25 0.9500
C25 C26 1.398(8)
C26 H26 0.9500
C27 C28 1.388(6)
C27 C32 1.395(7)
C28 H28 0.9500
C28 C29 1.387(7)
C29 H29 0.9500
C29 C30 1.395(9)
C30 H30 0.9500
C30 C31 1.382(8)
C31 H31 0.9500
C31 C32 1.398(6)
C32 H32 0.9500
C33 H33 1.0000
C33 C34 1.526(6)
C33 C40 1.524(6)
C34 C35 1.389(6)
C34 C39 1.399(6)
C35 H35 0.9500
C35 C36 1.392(7)
C36 H36 0.9500
C36 C37 1.388(9)
C37 H37 0.9500
C37 C38 1.380(8)
C38 H38 0.9500
C38 C39 1.404(7)
C39 H39 0.9500
C40 C41 1.397(6)
C40 C45 1.397(6)
C41 H41 0.9500
C41 C42 1.402(6)
C42 H42 0.9500
C42 C43 1.375(7)
C43 H43 0.9500
C43 C44 1.386(7)
C44 H44 0.9500
C44 C45 1.398(7)
C45 H45 0.9500
C46 H46 1.0000
C46 C47 1.396(8)
C46 C53 1.502(9)
C47 H47 1.0000
C47 C48 1.512(9)
C48 H48A 0.9900
C48 H48B 0.9900
C48 C49 1.496(10)
C49 H49A 0.9900
C49 H49B 0.9900
C49 C50 1.505(8)
C50 H50 1.0000
C50 C51 1.439(7)
C51 H51 1.0000
C51 C52 1.489(8)
C52 H52A 0.9900
C52 H52B 0.9900
C52 C53 1.468(10)
C53 H53A 0.9900
C53 H53B 0.9900

loop_
_geom_torsion_atom_site_label_1
_geom_torsion_atom_site_label_2
_geom_torsion_atom_site_label_3
_geom_torsion_atom_site_label_4
_geom_torsion
Au1 P1 N1 C1 175.2(3)
Au1 P1 N1 C2 -14.1(3)
Au1 P1 N3 P2 153.87(9)
Au1 P1 N3 C20 -67.6(3)
Au1 P1 N4 P2 -152.87(9)
Au1 P1 N4 C33 21.0(5)
Au2 P2 N2 C1 -175.0(3)
Au2 P2 N2 C11 17.5(3)
Au2 P2 N3 P1 -155.88(9)
Au2 P2 N3 C20 68.4(4)
Au2 P2 N4 P1 156.59(9)
Au2 P2 N4 C33 -17.0(5)
Ir C46 C47 C48 -102.6(6)
Ir C46 C53 C52 -1.8(10)
Ir C47 C48 C49 -22.8(9)
Ir C50 C51 C52 -103.9(6)
Ir C51 C52 C53 -26.0(10)
P1 P2 N2 C1 5.0(3)
P1 P2 N2 C11 -162.5(3)
P1 P2 N3 C20 -135.7(4)
P1 P2 N4 C33 -173.6(5)
P1 N1 C1 Ir -161.3(2)
P1 N1 C1 N2 7.0(5)
P1 N1 C2 C3 97.6(4)
P1 N1 C2 C7 -80.9(4)
P1 N3 C20 C21 60.3(4)
P1 N3 C20 C27 -176.8(3)
P1 N4 C33 C34 -39.0(5)
P1 N4 C33 C40 -164.5(3)
P2 P1 N1 C1 -3.1(3)
P2 P1 N1 C2 167.6(3)
P2 P1 N3 C20 138.5(4)
P2 P1 N4 C33 173.9(5)
P2 N2 C1 Ir 159.6(2)
P2 N2 C1 N1 -8.2(5)
P2 N2 C11 C12 92.0(4)
P2 N2 C11 C16 -82.8(4)
P2 N3 C20 C21 -177.2(3)
P2 N3 C20 C27 -54.3(5)
P2 N4 C33 C34 132.4(4)
P2 N4 C33 C40 6.8(6)
N1 P1 N3 P2 -77.16(18)
N1 P1 N3 C20 61.4(3)
N1 P1 N4 P2 72.68(19)
N1 P1 N4 C33 -113.4(4)
N1 C2 C3 C4 173.4(4)
N1 C2 C3 C8 -10.5(7)
N1 C2 C7 C6 -173.4(4)
N1 C2 C7 C10 8.6(6)
N2 P2 N3 P1 75.75(18)
N2 P2 N3 C20 -60.0(4)
N2 P2 N4 P1 -72.70(19)
N2 P2 N4 C33 113.7(4)
N2 C11 C12 C13 -177.1(4)
N2 C11 C12 C17 3.2(7)
N2 C11 C16 C15 176.9(4)
N2 C11 C16 C19 -1.4(7)
N3 P1 N1 C1 40.5(4)
N3 P1 N1 C2 -148.7(3)
N3 P1 N4 P2 -27.16(17)
N3 P1 N4 C33 146.7(4)
N3 P2 N2 C1 -38.1(4)
N3 P2 N2 C11 154.4(3)
N3 P2 N4 P1 27.06(17)
N3 P2 N4 C33 -146.6(4)
N3 C20 C21 C22 31.9(5)
N3 C20 C21 C26 -151.6(4)
N3 C20 C27 C28 147.4(4)
N3 C20 C27 C32 -34.6(5)
N4 P1 N1 C1 -44.6(4)
N4 P1 N1 C2 126.1(3)
N4 P1 N3 P2 26.62(16)
N4 P1 N3 C20 165.2(3)
N4 P2 N2 C1 46.7(4)
N4 P2 N2 C11 -120.8(3)
N4 P2 N3 P1 -26.70(17)
N4 P2 N3 C20 -162.4(4)
N4 C33 C34 C35 138.8(4)
N4 C33 C34 C39 -41.2(5)
N4 C33 C40 C41 -100.9(4)
N4 C33 C40 C45 79.4(5)
C1 N1 C2 C3 -91.2(5)
C1 N1 C2 C7 90.3(5)
C1 N2 C11 C12 -76.0(5)
C1 N2 C11 C16 109.1(5)
C2 N1 C1 Ir 28.1(5)
C2 N1 C1 N2 -163.6(3)
C2 C3 C4 C5 2.2(7)
C3 C2 C7 C6 8.1(6)
C3 C2 C7 C10 -169.9(4)
C3 C4 C5 C6 3.7(8)
C3 C4 C5 C9 -177.7(5)
C4 C5 C6 C7 -3.8(7)
C5 C6 C7 C2 -2.0(7)
C5 C6 C7 C10 176.1(5)
C7 C2 C3 C4 -8.2(7)
C7 C2 C3 C8 168.0(5)
C8 C3 C4 C5 -174.1(5)
C9 C5 C6 C7 177.5(5)
C11 N2 C1 Ir -33.3(5)
C11 N2 C1 N1 158.9(3)
C11 C12 C13 C14 0.6(8)
C12 C11 C16 C15 2.3(7)
C12 C11 C16 C19 -176.0(4)
C12 C13 C14 C15 1.0(8)
C12 C13 C14 C18 179.5(6)
C13 C14 C15 C16 -1.0(8)
C14 C15 C16 C11 -0.6(7)
C14 C15 C16 C19 177.8(5)
C16 C11 C12 C13 -2.3(7)
C16 C11 C12 C17 177.9(4)
C17 C12 C13 C14 -179.6(5)
C18 C14 C15 C16 -179.5(5)
C20 C21 C22 C23 179.5(4)
C20 C21 C26 C25 -178.5(5)
C20 C27 C28 C29 177.6(4)
C20 C27 C32 C31 -178.7(4)
C21 C20 C27 C28 -90.4(5)
C21 C20 C27 C32 87.6(5)
C21 C22 C23 C24 -1.4(7)
C22 C21 C26 C25 -1.9(8)
C22 C23 C24 C25 -1.3(8)
C23 C24 C25 C26 2.4(9)
C24 C25 C26 C21 -0.8(9)
C26 C21 C22 C23 3.0(7)
C27 C20 C21 C22 -91.0(5)
C27 C20 C21 C26 85.5(5)
C27 C28 C29 C30 2.1(8)
C28 C27 C32 C31 -0.7(7)
C28 C29 C30 C31 -2.5(8)
C29 C30 C31 C32 1.2(8)
C30 C31 C32 C27 0.4(7)
C32 C27 C28 C29 -0.5(7)
C33 C34 C35 C36 -178.4(4)
C33 C34 C39 C38 179.0(4)
C33 C40 C41 C42 177.8(5)
C33 C40 C45 C44 -179.0(4)
C34 C33 C40 C41 136.0(4)
C34 C33 C40 C45 -43.8(5)
C34 C35 C36 C37 -1.2(8)
C35 C34 C39 C38 -0.9(7)
C35 C36 C37 C38 0.3(8)
C36 C37 C38 C39 0.4(8)
C37 C38 C39 C34 0.0(8)
C39 C34 C35 C36 1.5(7)
C40 C33 C34 C35 -97.9(5)
C40 C33 C34 C39 82.2(5)
C40 C41 C42 C43 1.4(8)
C41 C40 C45 C44 1.3(7)
C41 C42 C43 C44 0.8(9)
C42 C43 C44 C45 -2.0(8)
C43 C44 C45 C40 1.0(7)
C45 C40 C41 C42 -2.5(7)
C46 C47 C48 C49 60.5(9)
C47 C46 C53 C52 -80.8(10)
C47 C48 C49 C50 14.7(10)
C48 C49 C50 Ir 1.3(8)
C48 C49 C50 C51 -79.6(8)
C49 C50 C51 Ir 106.6(5)
C49 C50 C51 C52 2.7(9)
C50 C51 C52 C53 56.2(11)
C51 C52 C53 C46 18.1(13)
C53 C46 C47 Ir 101.7(5)
C53 C46 C47 C48 -0.9(9)

loop_
_platon_squeeze_void_nr
_platon_squeeze_void_average_x
_platon_squeeze_void_average_y
_platon_squeeze_void_average_z
_platon_squeeze_void_volume
_platon_squeeze_void_count_electrons
_platon_squeeze_void_content
1 0.150 0.538 0.489 11 1 ' '
2 0.149 0.962 0.989 11 1 ' '
3 0.319 0.681 0.365 26 0 ' '
4 0.319 0.819 0.865 27 0 ' '
5 0.503 1.003 0.002 143 49 n-pentane
6 0.503 0.497 0.502 143 49 n-pentane
7 0.691 0.182 0.139 24 0 ' '
8 0.691 0.318 0.639 24 0 ' '
9 0.858 0.040 0.012 11 1 ' '
10 0.858 0.460 0.512 11 1 ' '
